data_7209891
loop_
_publ_author_name
'Ye, Qiong'
'Shi, Ping-Ping'
'Fu, Xue-Qun'
'Akutagawa, Tomoyuki'
'Nakamura, Takayoshi'

_publ_section_title
;
 Dielectric and structural phase transition of [Ni(dmit)2]&#x2212; salt
 with (4-ethoxyanilinium)([18]crown-6) supramolecular cation
;
_journal_issue 26
_journal_name_full CrystEngComm
_journal_page_first 5307
_journal_paper_doi 10.1039/c3ce40220g
_journal_volume 15
_journal_year 2013
_chemical_formula_sum 'C26 H36 N Ni O7 S10'
_chemical_formula_weight 853.87
_chemical_name_systematic
;
?
;
_space_group_IT_number 1
_symmetry_cell_setting triclinic
_symmetry_space_group_name_Hall 'P 1'
_symmetry_space_group_name_H-M 'P 1'
_atom_sites_solution_hydrogens geom
_atom_sites_solution_primary direct
_atom_sites_solution_secondary difmap
_audit_creation_method SHELXL-97
_cell_angle_alpha 102.563(2)
_cell_angle_beta 109.028(5)
_cell_angle_gamma 99.004(5)
_cell_formula_units_Z 2
_cell_length_a 11.138(6)
_cell_length_b 11.333(6)
_cell_length_c 15.819(8)
_cell_measurement_temperature 293(2)
_cell_volume 1785.6(16)
_computing_cell_refinement 'Bruker XSCANS'
_computing_data_collection 'Bruker XSCANS'
_computing_data_reduction 'Bruker SHELXTL'
_computing_molecular_graphics 'Bruker SHELXTL'
_computing_publication_material 'Bruker SHELXTL'
_computing_structure_refinement 'SHELXL-97 (Sheldrick, 1997)'
_computing_structure_solution 'SHELXS-97 (Sheldrick, 1990)'
_diffrn_ambient_temperature 293(2)
_diffrn_measured_fraction_theta_full 0.987
_diffrn_measured_fraction_theta_max 0.987
_diffrn_measurement_device_type 'Bruker P4'
_diffrn_measurement_method '\w scans'
_diffrn_radiation_monochromator graphite
_diffrn_radiation_source 'fine-focus sealed tube'
_diffrn_radiation_type MoK\a
_diffrn_radiation_wavelength 0.71073
_diffrn_reflns_av_R_equivalents 0.0363
_diffrn_reflns_av_sigmaI/netI 0.0520
_diffrn_reflns_limit_h_max 14
_diffrn_reflns_limit_h_min -14
_diffrn_reflns_limit_k_max 14
_diffrn_reflns_limit_k_min -14
_diffrn_reflns_limit_l_max 20
_diffrn_reflns_limit_l_min -20
_diffrn_reflns_number 19519
_diffrn_reflns_theta_full 27.47
_diffrn_reflns_theta_max 27.47
_diffrn_reflns_theta_min 1.90
_exptl_absorpt_coefficient_mu 1.171
_exptl_absorpt_correction_type none
_exptl_crystal_density_diffrn 1.588
_exptl_crystal_density_method 'not measured'
_exptl_crystal_F_000 886
_refine_diff_density_max 0.581
_refine_diff_density_min -0.679
_refine_diff_density_rms 0.148
_refine_ls_abs_structure_details 'Flack H D (1983), Acta Cryst. A39, 876-881'
_refine_ls_abs_structure_Flack 0.00
_refine_ls_extinction_method none
_refine_ls_goodness_of_fit_ref 0.869
_refine_ls_hydrogen_treatment mixed
_refine_ls_matrix_type full
_refine_ls_number_parameters 811
_refine_ls_number_reflns 8084
_refine_ls_number_restraints 3
_refine_ls_restrained_S_all 0.868
_refine_ls_R_factor_all 0.0519
_refine_ls_R_factor_gt 0.0411
_refine_ls_shift/su_max 0.000
_refine_ls_shift/su_mean 0.000
_refine_ls_structure_factor_coef Fsqd
_refine_ls_weighting_details 'calc w=1/[\s^2^(Fo^2^)+(0.1000P)^2^+0.0000P] where P=(Fo^2^+2Fc^2^)/3'
_refine_ls_weighting_scheme calc
_refine_ls_wR_factor_gt 0.1155
_refine_ls_wR_factor_ref 0.1343
_reflns_number_gt 6796
_reflns_number_total 8084
_reflns_threshold_expression >2sigma(I)
_cod_data_source_file c3ce40220g.txt
_cod_data_source_block 2
_cod_depositor_comments
;
The following automatic conversions were performed:

'_symmetry_cell_setting' value 'Triclinic' changed to 'triclinic'
according to /home/saulius/struct/CIF-dictionaries/cif_core.dic
dictionary named 'cif_core.dic' version 2.4.2 from 2011-04-26.

Automatic conversion script
Id: cif_fix_values 1891 2012-01-12 08:04:46Z andrius 
;
_cod_original_cell_volume 1785.6(15)
_cod_original_sg_symbol_H-M P1
_cod_database_code 7209891

loop_
_symmetry_equiv_pos_as_xyz
'x, y, z'

loop_
_atom_site_label
_atom_site_type_symbol
_atom_site_fract_x
_atom_site_fract_y
_atom_site_fract_z
_atom_site_U_iso_or_equiv
_atom_site_adp_type
_atom_site_occupancy
_atom_site_symmetry_multiplicity
_atom_site_calc_flag
_atom_site_refinement_flags
Ni1 Ni 0.48135(11) 1.08206(10) 0.77819(7) 0.01521(15) Uani 1 1 d .
S4 S 0.58982(17) 0.73083(16) 0.62238(11) 0.0187(4) Uani 1 1 d .
S2 S 0.30702(18) 0.68357(16) 0.55422(12) 0.0202(4) Uani 1 1 d .
S5 S 0.62496(18) 0.98155(16) 0.75631(11) 0.0178(4) Uani 1 1 d .
S3 S 0.4298(2) 0.49011(17) 0.48120(13) 0.0287(5) Uani 1 1 d .
S1 S 0.31720(17) 0.93236(16) 0.67955(11) 0.0174(4) Uani 1 1 d .
S6 S 0.64574(17) 1.23151(15) 0.87717(11) 0.0175(4) Uani 1 1 d .
S10 S 0.33721(18) 1.18224(16) 0.80073(11) 0.0195(4) Uani 1 1 d .
S8 S 0.5376(2) 1.66843(17) 1.08609(13) 0.0263(4) Uani 1 1 d .
S9 S 0.37361(18) 1.43178(16) 0.93901(11) 0.0193(4) Uani 1 1 d .
S7 S 0.65596(18) 1.47394(15) 1.00798(12) 0.0198(4) Uani 1 1 d .
C3 C 0.5288(8) 0.8469(6) 0.6718(4) 0.0165(14) Uani 1 1 d .
O12 O 0.0701(4) 0.3161(4) 0.3671(3) 0.0190(9) Uani 1 1 d .
O11 O -0.0980(4) -0.1779(4) 0.1584(3) 0.0202(9) Uani 1 1 d .
C1 C 0.3967(8) 0.8247(7) 0.6386(5) 0.0207(16) Uani 1 1 d .
C2 C 0.4396(8) 0.6236(7) 0.5477(5) 0.0225(16) Uani 1 1 d .
O10 O -0.0549(5) 0.2532(4) 0.1749(3) 0.0210(10) Uani 1 1 d .
O9 O 0.0229(4) -0.1226(4) 0.3505(3) 0.0186(9) Uani 1 1 d .
O8 O -0.0905(4) 0.0053(4) 0.0642(3) 0.0189(9) Uani 1 1 d .
C5 C 0.5219(8) 1.5306(6) 1.0149(5) 0.0184(15) Uani 1 1 d .
C6 C 0.4367(8) 1.3148(7) 0.8885(5) 0.0187(15) Uani 1 1 d .
C52 C -0.0615(7) -0.2447(6) 0.2948(4) 0.0216(13) Uani 1 1 d .
H52A H -0.1508 -0.2467 0.2903 0.026 Uiso 1 1 calc R
H52B H -0.0328 -0.3074 0.3242 0.026 Uiso 1 1 calc R
O7 O 0.0576(4) 0.1243(4) 0.4555(3) 0.0208(9) Uani 1 1 d .
C51 C 0.0162(6) -0.0925(6) 0.4413(4) 0.0197(13) Uani 1 1 d .
H51A H 0.0434 -0.1543 0.4722 0.024 Uiso 1 1 calc R
H51B H -0.0734 -0.0933 0.4355 0.024 Uiso 1 1 calc R
C4 C 0.5709(7) 1.3335(6) 0.9204(5) 0.0152(13) Uani 1 1 d .
C50 C 0.0054(7) 0.3991(6) 0.3247(4) 0.0225(13) Uani 1 1 d .
H50A H 0.0486 0.4848 0.3618 0.027 Uiso 1 1 calc R
H50B H -0.0850 0.3827 0.3200 0.027 Uiso 1 1 calc R
C49 C -0.0486(7) 0.2245(6) 0.0841(4) 0.0227(14) Uani 1 1 d .
H49A H 0.0402 0.2225 0.0892 0.027 Uiso 1 1 calc R
H49B H -0.0733 0.2881 0.0544 0.027 Uiso 1 1 calc R
C48 C 0.0809(7) 0.3371(6) 0.4627(4) 0.0221(14) Uani 1 1 d .
H48A H -0.0055 0.3268 0.4658 0.026 Uiso 1 1 calc R
H48B H 0.1315 0.4214 0.4988 0.026 Uiso 1 1 calc R
C47 C -0.1397(7) 0.1006(6) 0.0267(4) 0.0217(14) Uani 1 1 d .
H47A H -0.2264 0.0993 0.0278 0.026 Uiso 1 1 calc R
H47B H -0.1461 0.0854 -0.0376 0.026 Uiso 1 1 calc R
C46 C -0.1883(7) -0.1111(6) 0.0240(4) 0.0204(13) Uani 1 1 d .
H46A H -0.2167 -0.1341 -0.0435 0.024 Uiso 1 1 calc R
H46B H -0.2638 -0.1023 0.0404 0.024 Uiso 1 1 calc R
C45 C 0.0112(8) 0.3777(6) 0.2270(5) 0.0256(15) Uani 1 1 d .
H45A H -0.0301 0.4344 0.1964 0.031 Uiso 1 1 calc R
H45B H 0.1017 0.3934 0.2319 0.031 Uiso 1 1 calc R
C44 C -0.1326(6) -0.2120(6) 0.0598(4) 0.0213(13) Uani 1 1 d .
H44A H -0.1973 -0.2915 0.0309 0.026 Uiso 1 1 calc R
H44B H -0.0559 -0.2201 0.0449 0.026 Uiso 1 1 calc R
C43 C 0.1476(7) 0.2447(6) 0.5016(4) 0.0204(13) Uani 1 1 d .
H43A H 0.2280 0.2457 0.4900 0.024 Uiso 1 1 calc R
H43B H 0.1690 0.2650 0.5685 0.024 Uiso 1 1 calc R
C42 C 0.1044(7) 0.0351(6) 0.4986(4) 0.0210(13) Uani 1 1 d .
H42A H 0.1043 0.0535 0.5614 0.025 Uiso 1 1 calc R
H42B H 0.1935 0.0372 0.5026 0.025 Uiso 1 1 calc R
C41 C -0.0564(7) -0.2726(6) 0.1990(4) 0.0234(14) Uani 1 1 d .
H41A H 0.0322 -0.2736 0.2030 0.028 Uiso 1 1 calc R
H41B H -0.1136 -0.3538 0.1608 0.028 Uiso 1 1 calc R
C28 C 0.2009(6) 0.0833(6) 0.2647(4) 0.0145(12) Uani 1 1 d .
O14 O 0.5843(4) 0.1019(4) 0.2918(3) 0.0189(9) Uani 1 1 d .
N2 N 0.0657(4) 0.0741(4) 0.2617(3) 0.0138(9) Uani 1 1 d .
H2A H 0.0603 0.1472 0.2931 0.021 Uiso 1 1 calc R
H2B H 0.0451 0.0157 0.2877 0.021 Uiso 1 1 calc R
H2C H 0.0105 0.0539 0.2027 0.021 Uiso 1 1 calc R
C27 C 0.2963(6) 0.1906(6) 0.3141(4) 0.0171(12) Uani 1 1 d .
H27A H 0.2753 0.2610 0.3426 0.020 Uiso 1 1 calc R
C26 C 0.2289(6) -0.0217(5) 0.2195(4) 0.0168(12) Uani 1 1 d .
H26A H 0.1628 -0.0940 0.1851 0.020 Uiso 1 1 calc R
C25 C 0.3576(6) -0.0176(6) 0.2262(4) 0.0164(12) Uani 1 1 d .
H25A H 0.3771 -0.0875 0.1956 0.020 Uiso 1 1 calc R
C24 C 0.4563(6) 0.0891(6) 0.2778(4) 0.0160(13) Uani 1 1 d .
C23 C 0.4255(6) 0.1950(6) 0.3220(4) 0.0180(12) Uani 1 1 d .
H23A H 0.4909 0.2678 0.3564 0.022 Uiso 1 1 calc R
C22 C 0.6196(6) -0.0042(6) 0.2468(4) 0.0186(13) Uani 1 1 d .
H22A H 0.5743 -0.0268 0.1796 0.022 Uiso 1 1 calc R
H22B H 0.5967 -0.0752 0.2684 0.022 Uiso 1 1 calc R
C21 C 0.7657(7) 0.0342(7) 0.2725(5) 0.0292(17) Uani 1 1 d .
H21A H 0.7943 -0.0340 0.2440 0.044 Uiso 1 1 calc R
H21B H 0.8090 0.0565 0.3391 0.044 Uiso 1 1 calc R
H21C H 0.7867 0.1046 0.2508 0.044 Uiso 1 1 calc R
Ni2 Ni 0.48173(11) 0.57744(10) 0.27756(7) 0.01532(15) Uani 1 1 d .
S18 S 0.4923(2) 1.15231(17) 0.57687(12) 0.0222(4) Uani 1 1 d .
S12 S 0.33560(17) 0.18151(16) 0.05203(11) 0.0183(4) Uani 1 1 d .
S14 S 0.61983(17) 0.24225(15) 0.13049(11) 0.0172(4) Uani 1 1 d .
S20 S 0.32811(17) 0.66714(16) 0.29405(11) 0.0187(4) Uani 1 1 d .
S19 S 0.34630(17) 0.91314(16) 0.42807(11) 0.0178(4) Uani 1 1 d .
S17 S 0.62937(17) 0.97332(16) 0.50318(12) 0.0193(4) Uani 1 1 d .
S11 S 0.32652(17) 0.42289(15) 0.17471(11) 0.0163(4) Uani 1 1 d .
S16 S 0.63686(18) 0.73202(16) 0.37942(12) 0.0191(4) Uani 1 1 d .
S15 S 0.63512(18) 0.48692(16) 0.26269(11) 0.0187(4) Uani 1 1 d .
S13 S 0.4766(2) 0.00383(17) -0.01851(13) 0.0232(4) Uani 1 1 d .
C7 C 0.4143(8) 0.3229(6) 0.1392(4) 0.0170(15) Uani 1 1 d .
C8 C 0.4780(7) 0.1360(7) 0.0518(4) 0.0162(14) Uani 1 1 d .
C10 C 0.5523(7) 0.8302(6) 0.4162(5) 0.0144(14) Uani 1 1 d .
C9 C 0.5463(7) 0.3500(6) 0.1759(4) 0.0140(13) Uani 1 1 d .
C11 C 0.4923(7) 1.0214(6) 0.5070(4) 0.0167(14) Uani 1 1 d .
C12 C 0.4184(8) 0.8024(7) 0.3802(5) 0.0173(14) Uani 1 1 d .
O6 O 0.0359(5) 0.8392(4) 0.7935(3) 0.0192(9) Uani 1 1 d .
O5 O -0.1151(4) 0.4114(4) 0.5810(3) 0.0201(9) Uani 1 1 d .
O4 O -0.0677(5) 0.3205(4) 0.7351(3) 0.0227(10) Uani 1 1 d .
O3 O 0.0796(4) 0.7369(4) 0.9440(3) 0.0201(9) Uani 1 1 d .
O2 O 0.0799(4) 0.4803(4) 0.9101(3) 0.0197(9) Uani 1 1 d .
O1 O -0.1079(5) 0.6723(4) 0.6148(3) 0.0226(10) Uani 1 1 d .
C20 C 0.1971(6) 0.5899(6) 0.7623(4) 0.0129(12) Uani 1 1 d .
N1 N 0.0636(5) 0.5838(4) 0.7594(3) 0.0146(9) Uani 1 1 d .
H1A H 0.0131 0.5079 0.7260 0.022 Uiso 1 1 calc R
H1B H 0.0321 0.6401 0.7331 0.022 Uiso 1 1 calc R
H1C H 0.0643 0.5997 0.8172 0.022 Uiso 1 1 calc R
C19 C 0.2940(6) 0.7011(6) 0.8113(4) 0.0160(11) Uani 1 1 d .
H19A H 0.2721 0.7723 0.8375 0.019 Uiso 1 1 calc R
C18 C 0.3586(6) 0.4895(6) 0.7286(4) 0.0166(12) Uani 1 1 d .
H18A H 0.3791 0.4198 0.6987 0.020 Uiso 1 1 calc R
C17 C 0.4560(6) 0.5975(6) 0.7807(4) 0.0176(13) Uani 1 1 d .
C16 C 0.2286(6) 0.4852(6) 0.7210(4) 0.0192(12) Uani 1 1 d .
H16A H 0.1638 0.4117 0.6881 0.023 Uiso 1 1 calc R
C15 C 0.4228(6) 0.7048(6) 0.8209(4) 0.0189(12) Uani 1 1 d .
H15A H 0.4874 0.7785 0.8539 0.023 Uiso 1 1 calc R
C14 C 0.6218(6) 0.5042(6) 0.7530(4) 0.0206(13) Uani 1 1 d .
H14A H 0.5807 0.4830 0.6856 0.025 Uiso 1 1 calc R
H14B H 0.5956 0.4324 0.7728 0.025 Uiso 1 1 calc R
C13 C 0.7687(7) 0.5420(8) 0.7836(6) 0.0287(17) Uani 1 1 d .
H13A H 0.7987 0.4741 0.7563 0.043 Uiso 1 1 calc R
H13B H 0.8079 0.5629 0.8505 0.043 Uiso 1 1 calc R
H13C H 0.7930 0.6131 0.7637 0.043 Uiso 1 1 calc R
C40 C 0.1272(7) 0.8668(6) 0.9567(4) 0.0198(13) Uani 1 1 d .
H40A H 0.2137 0.8821 0.9539 0.024 Uiso 1 1 calc R
H40B H 0.1336 0.9151 1.0174 0.024 Uiso 1 1 calc R
C39 C -0.1816(8) 0.2918(7) 0.5748(5) 0.0312(18) Uani 1 1 d .
H39A H -0.2047 0.2371 0.5126 0.037 Uiso 1 1 calc R
H39B H -0.2621 0.2966 0.5853 0.037 Uiso 1 1 calc R
C38 C -0.0486(7) 0.8003(7) 0.6284(4) 0.0232(14) Uani 1 1 d .
H38A H -0.0993 0.8290 0.5778 0.028 Uiso 1 1 calc R
H38B H 0.0393 0.8081 0.6283 0.028 Uiso 1 1 calc R
C37 C 0.0342(7) 0.9054(6) 0.8811(5) 0.0246(15) Uani 1 1 d .
H37A H -0.0536 0.8855 0.8813 0.030 Uiso 1 1 calc R
H37B H 0.0612 0.9946 0.8913 0.030 Uiso 1 1 calc R
C36 C 0.0152(7) 0.3566(6) 0.8987(5) 0.0253(15) Uani 1 1 d .
H36A H -0.0710 0.3547 0.9011 0.030 Uiso 1 1 calc R
H36B H 0.0649 0.3266 0.9488 0.030 Uiso 1 1 calc R
C35 C 0.0025(8) 0.2755(6) 0.8078(5) 0.0269(16) Uani 1 1 d .
H35A H 0.0888 0.2742 0.8066 0.032 Uiso 1 1 calc R
H35B H -0.0432 0.1909 0.7992 0.032 Uiso 1 1 calc R
C34 C 0.1681(7) 0.6903(6) 1.0083(4) 0.0247(14) Uani 1 1 d .
H34A H 0.1923 0.7429 1.0714 0.030 Uiso 1 1 calc R
H34B H 0.2471 0.6910 0.9948 0.030 Uiso 1 1 calc R
C33 C -0.1003(8) 0.2391(7) 0.6441(5) 0.0311(17) Uani 1 1 d .
H33A H -0.1483 0.1570 0.6388 0.037 Uiso 1 1 calc R
H33B H -0.0211 0.2311 0.6327 0.037 Uiso 1 1 calc R
C32 C -0.0435(7) 0.8786(6) 0.7196(4) 0.0246(15) Uani 1 1 d .
H32A H -0.0070 0.9657 0.7278 0.030 Uiso 1 1 calc R
H32B H -0.1312 0.8699 0.7201 0.030 Uiso 1 1 calc R
C31 C -0.1173(7) 0.5925(7) 0.5278(5) 0.0271(15) Uani 1 1 d .
H31A H -0.0304 0.5900 0.5283 0.033 Uiso 1 1 calc R
H31B H -0.1613 0.6239 0.4768 0.033 Uiso 1 1 calc R
C30 C -0.1935(7) 0.4643(6) 0.5151(4) 0.0259(15) Uani 1 1 d .
H30A H -0.2742 0.4689 0.5251 0.031 Uiso 1 1 calc R
H30B H -0.2155 0.4124 0.4521 0.031 Uiso 1 1 calc R
C29 C 0.1034(7) 0.5592(6) 1.0001(4) 0.0240(14) Uani 1 1 d .
H29A H 0.1595 0.5297 1.0478 0.029 Uiso 1 1 calc R
H29B H 0.0212 0.5577 1.0092 0.029 Uiso 1 1 calc R
O13 O 0.5847(4) 0.6096(4) 0.7963(3) 0.0205(9) Uani 1 1 d .

loop_
_atom_site_aniso_label
_atom_site_aniso_U_11
_atom_site_aniso_U_22
_atom_site_aniso_U_33
_atom_site_aniso_U_23
_atom_site_aniso_U_13
_atom_site_aniso_U_12
Ni1 0.0127(3) 0.0137(3) 0.0154(3) 0.0018(2) 0.0024(2) 0.0022(2)
S4 0.0167(10) 0.0168(8) 0.0204(8) 0.0017(6) 0.0067(7) 0.0038(7)
S2 0.0171(10) 0.0165(8) 0.0200(8) 0.0001(6) 0.0026(7) 0.0016(7)
S5 0.0133(9) 0.0153(8) 0.0184(8) -0.0010(6) 0.0024(7) 0.0018(7)
S3 0.0278(11) 0.0174(9) 0.0311(9) -0.0059(7) 0.0084(8) 0.0022(8)
S1 0.0125(9) 0.0161(8) 0.0193(8) 0.0021(6) 0.0030(7) 0.0017(7)
S6 0.0130(9) 0.0147(8) 0.0202(8) 0.0019(6) 0.0032(7) 0.0018(7)
S10 0.0139(9) 0.0202(9) 0.0179(8) -0.0009(7) 0.0017(7) 0.0041(7)
S8 0.0282(11) 0.0199(9) 0.0245(9) -0.0019(7) 0.0076(8) 0.0050(8)
S9 0.0169(10) 0.0189(9) 0.0181(8) 0.0016(6) 0.0037(7) 0.0049(7)
S7 0.0158(10) 0.0140(8) 0.0222(8) 0.0005(6) 0.0035(7) -0.0024(7)
C3 0.020(4) 0.014(3) 0.012(3) -0.001(2) 0.006(3) 0.004(3)
O12 0.024(2) 0.018(2) 0.017(2) 0.0026(17) 0.0098(18) 0.0075(18)
O11 0.022(2) 0.018(2) 0.019(2) 0.0035(17) 0.0054(18) 0.0056(18)
C1 0.028(4) 0.020(4) 0.011(3) 0.004(3) 0.005(3) 0.003(3)
C2 0.020(4) 0.025(4) 0.022(3) 0.009(3) 0.006(3) 0.005(3)
O10 0.023(2) 0.025(2) 0.015(2) 0.0061(18) 0.0070(18) 0.0057(19)
O9 0.018(2) 0.018(2) 0.0162(19) 0.0043(17) 0.0053(17) -0.0004(17)
O8 0.015(2) 0.016(2) 0.021(2) 0.0060(17) 0.0004(17) 0.0036(17)
C5 0.024(4) 0.014(3) 0.017(3) 0.004(2) 0.007(3) 0.005(3)
C6 0.023(4) 0.015(3) 0.020(3) 0.007(3) 0.009(3) 0.006(3)
C52 0.019(3) 0.015(3) 0.023(3) 0.005(2) 0.002(3) -0.003(2)
O7 0.020(2) 0.020(2) 0.017(2) 0.0039(17) 0.0019(18) 0.0017(18)
C51 0.017(3) 0.025(3) 0.018(3) 0.006(2) 0.008(2) 0.006(3)
C4 0.005(3) 0.017(3) 0.018(3) 0.005(2) -0.001(2) -0.001(3)
C50 0.025(3) 0.021(3) 0.023(3) 0.002(3) 0.011(3) 0.009(3)
C49 0.034(4) 0.022(3) 0.017(3) 0.009(2) 0.014(3) 0.008(3)
C48 0.029(4) 0.014(3) 0.020(3) -0.002(2) 0.010(3) 0.001(3)
C47 0.024(3) 0.025(3) 0.018(3) 0.012(3) 0.005(3) 0.009(3)
C46 0.019(3) 0.019(3) 0.019(3) 0.003(2) 0.005(3) 0.002(2)
C45 0.036(4) 0.016(3) 0.025(3) 0.006(3) 0.011(3) 0.009(3)
C44 0.020(3) 0.016(3) 0.022(3) -0.002(2) 0.007(3) 0.001(2)
C43 0.022(3) 0.018(3) 0.017(3) -0.002(2) 0.007(2) 0.001(2)
C42 0.021(3) 0.026(3) 0.015(3) 0.006(2) 0.005(3) 0.009(3)
C41 0.025(3) 0.016(3) 0.022(3) 0.003(2) 0.001(3) 0.006(3)
C28 0.010(3) 0.019(3) 0.009(2) 0.000(2) 0.000(2) 0.001(2)
O14 0.012(2) 0.020(2) 0.024(2) 0.0026(18) 0.0074(18) 0.0068(18)
N2 0.011(2) 0.012(2) 0.016(2) 0.0018(18) 0.0043(19) 0.0022(17)
C27 0.013(3) 0.018(3) 0.020(3) 0.002(2) 0.008(2) 0.005(2)
C26 0.018(3) 0.017(3) 0.016(3) 0.003(2) 0.010(2) 0.000(2)
C25 0.015(3) 0.020(3) 0.016(3) 0.003(2) 0.006(2) 0.007(2)
C24 0.009(4) 0.019(3) 0.016(3) 0.007(2) 0.000(3) 0.000(2)
C23 0.015(3) 0.019(3) 0.020(3) 0.003(2) 0.009(2) 0.003(2)
C22 0.021(3) 0.020(3) 0.022(3) 0.007(2) 0.013(3) 0.010(3)
C21 0.024(4) 0.039(4) 0.030(4) 0.006(3) 0.014(3) 0.018(3)
Ni2 0.0129(3) 0.0150(3) 0.0154(3) 0.0018(2) 0.0035(2) 0.0034(2)
S18 0.0238(10) 0.0172(9) 0.0225(8) -0.0002(7) 0.0095(8) 0.0030(8)
S12 0.0155(10) 0.0169(8) 0.0202(8) 0.0023(6) 0.0065(7) 0.0019(7)
S14 0.0148(9) 0.0172(8) 0.0184(8) 0.0027(6) 0.0060(7) 0.0044(7)
S20 0.0116(9) 0.0202(9) 0.0165(8) -0.0018(6) 0.0006(7) 0.0029(7)
S19 0.0150(9) 0.0195(9) 0.0157(7) 0.0001(6) 0.0041(7) 0.0055(7)
S17 0.0141(10) 0.0159(8) 0.0224(8) -0.0002(6) 0.0057(7) -0.0012(7)
S11 0.0117(8) 0.0163(8) 0.0187(7) 0.0015(6) 0.0048(6) 0.0045(7)
S16 0.0132(9) 0.0176(8) 0.0213(8) 0.0006(6) 0.0042(7) 0.0012(7)
S15 0.0154(10) 0.0161(8) 0.0205(8) 0.0003(6) 0.0042(7) 0.0051(7)
S13 0.0203(10) 0.0185(9) 0.0269(9) -0.0021(7) 0.0107(8) 0.0024(7)
C7 0.033(5) 0.010(3) 0.011(3) 0.004(2) 0.010(3) 0.006(3)
C8 0.019(4) 0.023(4) 0.013(3) 0.006(3) 0.011(3) 0.008(3)
C10 0.012(4) 0.010(3) 0.019(3) 0.002(2) 0.005(3) 0.000(3)
C9 0.010(3) 0.018(3) 0.014(3) 0.000(2) 0.005(3) 0.008(3)
C11 0.023(4) 0.014(3) 0.012(3) 0.004(2) 0.006(3) 0.004(3)
C12 0.024(4) 0.017(3) 0.015(3) 0.007(2) 0.010(3) 0.005(3)
O6 0.020(2) 0.019(2) 0.018(2) 0.0047(17) 0.0064(18) 0.0066(18)
O5 0.014(2) 0.020(2) 0.019(2) 0.0016(17) 0.0007(17) 0.0013(17)
O4 0.023(2) 0.018(2) 0.021(2) -0.0007(18) 0.0056(19) 0.0025(18)
O3 0.020(2) 0.013(2) 0.019(2) -0.0046(16) 0.0030(18) 0.0014(17)
O2 0.020(2) 0.021(2) 0.017(2) 0.0022(17) 0.0080(18) 0.0044(17)
O1 0.024(2) 0.026(2) 0.015(2) 0.0030(18) 0.0053(18) 0.0069(19)
C20 0.012(3) 0.017(3) 0.011(2) 0.004(2) 0.005(2) 0.006(2)
N1 0.015(2) 0.017(2) 0.015(2) 0.0068(19) 0.0077(19) 0.0053(19)
C19 0.010(3) 0.016(3) 0.016(3) -0.002(2) 0.004(2) 0.003(2)
C18 0.014(3) 0.019(3) 0.019(3) 0.004(2) 0.008(2) 0.010(2)
C17 0.011(3) 0.026(3) 0.015(3) 0.006(2) 0.004(2) 0.003(2)
C16 0.015(3) 0.019(3) 0.019(3) 0.001(2) 0.004(2) 0.002(2)
C15 0.009(3) 0.020(3) 0.021(3) 0.001(2) 0.002(2) -0.001(2)
C14 0.017(3) 0.029(3) 0.025(3) 0.013(3) 0.011(3) 0.018(3)
C13 0.017(4) 0.034(4) 0.037(4) 0.008(3) 0.010(3) 0.014(3)
C40 0.027(4) 0.015(3) 0.018(3) 0.004(2) 0.011(3) 0.003(3)
C39 0.031(4) 0.024(4) 0.023(3) 0.004(3) 0.000(3) -0.013(3)
C38 0.023(3) 0.030(4) 0.018(3) 0.016(3) 0.005(3) 0.005(3)
C37 0.023(4) 0.017(3) 0.033(4) -0.001(3) 0.016(3) 0.005(3)
C36 0.022(3) 0.026(4) 0.025(3) 0.012(3) 0.005(3) 0.002(3)
C35 0.028(4) 0.015(3) 0.028(3) 0.004(3) 0.003(3) -0.001(3)
C34 0.029(4) 0.024(3) 0.014(3) 0.000(2) 0.001(3) 0.007(3)
C33 0.036(4) 0.021(3) 0.027(3) -0.004(3) 0.012(3) -0.005(3)
C32 0.023(4) 0.022(3) 0.023(3) 0.010(3) -0.001(3) 0.006(3)
C31 0.026(4) 0.036(4) 0.016(3) 0.002(3) 0.005(3) 0.014(3)
C30 0.017(3) 0.035(4) 0.012(3) -0.004(3) -0.005(2) 0.006(3)
C29 0.030(4) 0.030(4) 0.014(3) 0.007(3) 0.007(3) 0.014(3)
O13 0.018(2) 0.019(2) 0.026(2) 0.0024(18) 0.0111(19) 0.0079(19)

loop_
_atom_type_symbol
_atom_type_description
_atom_type_scat_dispersion_real
_atom_type_scat_dispersion_imag
_atom_type_scat_source
C C 0.0033 0.0016 'International Tables Vol C Tables 4.2.6.8 and 6.1.1.4'
H H 0.0000 0.0000 'International Tables Vol C Tables 4.2.6.8 and 6.1.1.4'
N N 0.0061 0.0033 'International Tables Vol C Tables 4.2.6.8 and 6.1.1.4'
O O 0.0106 0.0060 'International Tables Vol C Tables 4.2.6.8 and 6.1.1.4'
S S 0.1246 0.1234 'International Tables Vol C Tables 4.2.6.8 and 6.1.1.4'
Ni Ni 0.3393 1.1124 'International Tables Vol C Tables 4.2.6.8 and 6.1.1.4'

loop_
_geom_angle_atom_site_label_1
_geom_angle_atom_site_label_2
_geom_angle_atom_site_label_3
_geom_angle
S1 Ni1 S6 179.83(11)
S1 Ni1 S5 93.17(9)
S6 Ni1 S5 86.77(9)
S1 Ni1 S10 86.79(9)
S6 Ni1 S10 93.27(9)
S5 Ni1 S10 179.65(10)
C3 S4 C2 98.7(4)
C2 S2 C1 97.4(4)
C3 S5 Ni1 102.5(3)
C1 S1 Ni1 101.6(3)
C4 S6 Ni1 102.1(3)
C6 S10 Ni1 101.3(3)
C5 S9 C6 97.0(4)
C5 S7 C4 98.4(3)
C1 C3 S5 121.1(6)
C1 C3 S4 115.0(5)
S5 C3 S4 123.9(5)
C50 O12 C48 111.8(5)
C44 O11 C41 113.0(5)
C3 C1 S2 117.8(6)
C3 C1 S1 121.5(6)
S2 C1 S1 120.7(5)
S3 C2 S2 125.5(5)
S3 C2 S4 123.4(5)
S2 C2 S4 111.1(4)
C45 O10 C49 111.7(5)
C51 O9 C52 110.2(5)
C46 O8 C47 110.6(5)
S8 C5 S9 124.0(5)
S8 C5 S7 122.6(5)
S9 C5 S7 113.4(4)
C4 C6 S10 120.3(6)
C4 C6 S9 117.3(6)
S10 C6 S9 122.4(5)
O9 C52 C41 109.3(5)
O9 C52 H52A 109.8
C41 C52 H52A 109.8
O9 C52 H52B 109.8
C41 C52 H52B 109.8
H52A C52 H52B 108.3
C42 O7 C43 110.3(5)
O9 C51 C42 109.8(5)
O9 C51 H51A 109.7
C42 C51 H51A 109.7
O9 C51 H51B 109.7
C42 C51 H51B 109.7
H51A C51 H51B 108.2
C6 C4 S6 122.8(5)
C6 C4 S7 114.0(5)
S6 C4 S7 123.3(4)
O12 C50 C45 107.5(5)
O12 C50 H50A 110.2
C45 C50 H50A 110.2
O12 C50 H50B 110.2
C45 C50 H50B 110.2
H50A C50 H50B 108.5
O10 C49 C47 109.1(5)
O10 C49 H49A 109.9
C47 C49 H49A 109.9
O10 C49 H49B 109.9
C47 C49 H49B 109.9
H49A C49 H49B 108.3
O12 C48 C43 108.5(5)
O12 C48 H48A 110.0
C43 C48 H48A 110.0
O12 C48 H48B 110.0
C43 C48 H48B 110.0
H48A C48 H48B 108.4
O8 C47 C49 108.9(5)
O8 C47 H47A 109.9
C49 C47 H47A 109.9
O8 C47 H47B 109.9
C49 C47 H47B 109.9
H47A C47 H47B 108.3
O8 C46 C44 110.0(5)
O8 C46 H46A 109.7
C44 C46 H46A 109.7
O8 C46 H46B 109.7
C44 C46 H46B 109.7
H46A C46 H46B 108.2
O10 C45 C50 108.4(5)
O10 C45 H45A 110.0
C50 C45 H45A 110.0
O10 C45 H45B 110.0
C50 C45 H45B 110.0
H45A C45 H45B 108.4
O11 C44 C46 108.0(5)
O11 C44 H44A 110.1
C46 C44 H44A 110.1
O11 C44 H44B 110.1
C46 C44 H44B 110.1
H44A C44 H44B 108.4
O7 C43 C48 106.9(5)
O7 C43 H43A 110.4
C48 C43 H43A 110.4
O7 C43 H43B 110.4
C48 C43 H43B 110.4
H43A C43 H43B 108.6
O7 C42 C51 108.6(5)
O7 C42 H42A 110.0
C51 C42 H42A 110.0
O7 C42 H42B 110.0
C51 C42 H42B 110.0
H42A C42 H42B 108.3
O11 C41 C52 108.2(5)
O11 C41 H41A 110.1
C52 C41 H41A 110.1
O11 C41 H41B 110.1
C52 C41 H41B 110.1
H41A C41 H41B 108.4
C27 C28 C26 121.2(6)
C27 C28 N2 120.7(6)
C26 C28 N2 118.0(5)
C24 O14 C22 116.7(5)
C28 N2 H2A 109.5
C28 N2 H2B 109.5
H2A N2 H2B 109.5
C28 N2 H2C 109.5
H2A N2 H2C 109.5
H2B N2 H2C 109.5
C28 C27 C23 120.1(6)
C28 C27 H27A 120.0
C23 C27 H27A 120.0
C28 C26 C25 119.1(5)
C28 C26 H26A 120.5
C25 C26 H26A 120.5
C24 C25 C26 120.7(6)
C24 C25 H25A 119.6
C26 C25 H25A 119.6
O14 C24 C25 125.7(6)
O14 C24 C23 115.0(6)
C25 C24 C23 119.3(5)
C27 C23 C24 119.7(6)
C27 C23 H23A 120.2
C24 C23 H23A 120.2
O14 C22 C21 106.2(5)
O14 C22 H22A 110.5
C21 C22 H22A 110.5
O14 C22 H22B 110.5
C21 C22 H22B 110.5
H22A C22 H22B 108.7
C22 C21 H21A 109.5
C22 C21 H21B 109.5
H21A C21 H21B 109.5
C22 C21 H21C 109.5
H21A C21 H21C 109.5
H21B C21 H21C 109.5
S16 Ni2 S11 179.62(10)
S16 Ni2 S15 86.72(9)
S11 Ni2 S15 93.20(9)
S16 Ni2 S20 93.23(9)
S11 Ni2 S20 86.87(8)
S15 Ni2 S20 179.22(10)
C8 S12 C7 96.1(4)
C8 S14 C9 97.1(3)
C12 S20 Ni2 101.3(3)
C12 S19 C11 97.4(4)
C11 S17 C10 98.7(3)
C7 S11 Ni2 101.7(3)
C10 S16 Ni2 102.2(3)
C9 S15 Ni2 102.0(2)
C9 C7 S11 122.2(5)
C9 C7 S12 116.5(5)
S11 C7 S12 121.3(5)
S13 C8 S14 123.3(4)
S13 C8 S12 123.0(4)
S14 C8 S12 113.7(4)
C12 C10 S16 121.9(5)
C12 C10 S17 115.4(5)
S16 C10 S17 122.7(4)
C7 C9 S15 120.8(5)
C7 C9 S14 116.6(5)
S15 C9 S14 122.6(4)
S18 C11 S17 125.3(4)
S18 C11 S19 122.1(5)
S17 C11 S19 112.6(4)
C10 C12 S20 121.4(6)
C10 C12 S19 115.9(5)
S20 C12 S19 122.7(5)
C32 O6 C37 110.6(5)
C39 O5 C30 112.0(5)
C35 O4 C33 113.8(5)
C34 O3 C40 112.4(5)
C36 O2 C29 111.0(5)
C31 O1 C38 112.3(5)
C16 C20 C19 120.2(6)
C16 C20 N1 120.2(6)
C19 C20 N1 119.5(5)
C20 N1 H1A 109.5
C20 N1 H1B 109.5
H1A N1 H1B 109.5
C20 N1 H1C 109.5
H1A N1 H1C 109.5
H1B N1 H1C 109.5
C15 C19 C20 119.9(6)
C15 C19 H19A 120.1
C20 C19 H19A 120.1
C17 C18 C16 119.9(6)
C17 C18 H18A 120.0
C16 C18 H18A 120.0
O13 C17 C18 124.7(6)
O13 C17 C15 115.7(6)
C18 C17 C15 119.6(6)
C20 C16 C18 120.1(6)
C20 C16 H16A 119.9
C18 C16 H16A 119.9
C19 C15 C17 120.2(6)
C19 C15 H15A 119.9
C17 C15 H15A 119.9
O13 C14 C13 106.2(6)
O13 C14 H14A 110.5
C13 C14 H14A 110.5
O13 C14 H14B 110.5
C13 C14 H14B 110.5
H14A C14 H14B 108.7
C14 C13 H13A 109.5
C14 C13 H13B 109.5
H13A C13 H13B 109.5
C14 C13 H13C 109.5
H13A C13 H13C 109.5
H13B C13 H13C 109.5
O3 C40 C37 108.9(5)
O3 C40 H40A 109.9
C37 C40 H40A 109.9
O3 C40 H40B 109.9
C37 C40 H40B 109.9
H40A C40 H40B 108.3
O5 C39 C33 111.4(6)
O5 C39 H39A 109.4
C33 C39 H39A 109.4
O5 C39 H39B 109.4
C33 C39 H39B 109.4
H39A C39 H39B 108.0
O1 C38 C32 109.6(5)
O1 C38 H38A 109.8
C32 C38 H38A 109.8
O1 C38 H38B 109.8
C32 C38 H38B 109.8
H38A C38 H38B 108.2
O6 C37 C40 108.0(5)
O6 C37 H37A 110.1
C40 C37 H37A 110.1
O6 C37 H37B 110.1
C40 C37 H37B 110.1
H37A C37 H37B 108.4
O2 C36 C35 109.4(5)
O2 C36 H36A 109.8
C35 C36 H36A 109.8
O2 C36 H36B 109.8
C35 C36 H36B 109.8
H36A C36 H36B 108.2
O4 C35 C36 109.7(6)
O4 C35 H35A 109.7
C36 C35 H35A 109.7
O4 C35 H35B 109.7
C36 C35 H35B 109.7
H35A C35 H35B 108.2
O3 C34 C29 109.2(5)
O3 C34 H34A 109.8
C29 C34 H34A 109.8
O3 C34 H34B 109.8
C29 C34 H34B 109.8
H34A C34 H34B 108.3
O4 C33 C39 108.6(6)
O4 C33 H33A 110.0
C39 C33 H33A 110.0
O4 C33 H33B 110.0
C39 C33 H33B 110.0
H33A C33 H33B 108.4
O6 C32 C38 109.2(6)
O6 C32 H32A 109.8
C38 C32 H32A 109.8
O6 C32 H32B 109.8
C38 C32 H32B 109.8
H32A C32 H32B 108.3
O1 C31 C30 108.2(6)
O1 C31 H31A 110.1
C30 C31 H31A 110.1
O1 C31 H31B 110.1
C30 C31 H31B 110.1
H31A C31 H31B 108.4
O5 C30 C31 108.7(5)
O5 C30 H30A 109.9
C31 C30 H30A 109.9
O5 C30 H30B 109.9
C31 C30 H30B 109.9
H30A C30 H30B 108.3
O2 C29 C34 109.3(5)
O2 C29 H29A 109.8
C34 C29 H29A 109.8
O2 C29 H29B 109.8
C34 C29 H29B 109.8
H29A C29 H29B 108.3
C17 O13 C14 117.4(5)

loop_
_geom_bond_atom_site_label_1
_geom_bond_atom_site_label_2
_geom_bond_distance
Ni1 S1 2.162(2)
Ni1 S6 2.163(2)
Ni1 S5 2.176(2)
Ni1 S10 2.182(2)
S4 C3 1.727(7)
S4 C2 1.767(8)
S2 C2 1.742(8)
S2 C1 1.743(8)
S5 C3 1.712(7)
S3 C2 1.609(8)
S1 C1 1.749(8)
S6 C4 1.681(7)
S10 C6 1.727(8)
S8 C5 1.661(7)
S9 C5 1.722(8)
S9 C6 1.757(8)
S7 C5 1.741(8)
S7 C4 1.750(7)
C3 C1 1.352(11)
O12 C50 1.424(8)
O12 C48 1.440(7)
O11 C44 1.424(7)
O11 C41 1.429(7)
O10 C45 1.409(8)
O10 C49 1.430(7)
O9 C51 1.431(7)
O9 C52 1.449(7)
O8 C46 1.437(7)
O8 C47 1.439(7)
C6 C4 1.377(10)
C52 C41 1.500(9)
C52 H52A 0.9700
C52 H52B 0.9700
O7 C42 1.412(8)
O7 C43 1.436(7)
C51 C42 1.510(9)
C51 H51A 0.9700
C51 H51B 0.9700
C50 C45 1.535(9)
C50 H50A 0.9700
C50 H50B 0.9700
C49 C47 1.491(9)
C49 H49A 0.9700
C49 H49B 0.9700
C48 C43 1.501(9)
C48 H48A 0.9700
C48 H48B 0.9700
C47 H47A 0.9700
C47 H47B 0.9700
C46 C44 1.513(9)
C46 H46A 0.9700
C46 H46B 0.9700
C45 H45A 0.9700
C45 H45B 0.9700
C44 H44A 0.9700
C44 H44B 0.9700
C43 H43A 0.9700
C43 H43B 0.9700
C42 H42A 0.9700
C42 H42B 0.9700
C41 H41A 0.9700
C41 H41B 0.9700
C28 C27 1.364(8)
C28 C26 1.384(8)
C28 N2 1.477(7)
O14 C24 1.348(7)
O14 C22 1.438(7)
N2 H2A 0.8900
N2 H2B 0.8900
N2 H2C 0.8900
C27 C23 1.395(8)
C27 H27A 0.9300
C26 C25 1.395(8)
C26 H26A 0.9300
C25 C24 1.381(9)
C25 H25A 0.9300
C24 C23 1.403(9)
C23 H23A 0.9300
C22 C21 1.507(10)
C22 H22A 0.9700
C22 H22B 0.9700
C21 H21A 0.9600
C21 H21B 0.9600
C21 H21C 0.9600
Ni2 S16 2.159(2)
Ni2 S11 2.164(2)
Ni2 S15 2.175(2)
Ni2 S20 2.179(2)
S18 C11 1.646(7)
S12 C8 1.744(7)
S12 C7 1.746(7)
S14 C8 1.722(7)
S14 C9 1.730(7)
S20 C12 1.712(7)
S19 C12 1.759(8)
S19 C11 1.759(7)
S17 C11 1.714(8)
S17 C10 1.757(7)
S11 C7 1.727(7)
S16 C10 1.693(7)
S15 C9 1.726(7)
S13 C8 1.655(7)
C7 C9 1.348(10)
C10 C12 1.368(10)
O6 C32 1.423(7)
O6 C37 1.432(7)
O5 C39 1.405(8)
O5 C30 1.432(8)
O4 C35 1.410(8)
O4 C33 1.426(8)
O3 C34 1.425(8)
O3 C40 1.431(7)
O2 C36 1.416(8)
O2 C29 1.423(7)
O1 C31 1.434(7)
O1 C38 1.435(8)
C20 C16 1.379(8)
C20 C19 1.399(8)
C20 N1 1.462(8)
N1 H1A 0.8900
N1 H1B 0.8900
N1 H1C 0.8900
C19 C15 1.385(8)
C19 H19A 0.9300
C18 C17 1.385(9)
C18 C16 1.405(8)
C18 H18A 0.9300
C17 O13 1.352(8)
C17 C15 1.406(9)
C16 H16A 0.9300
C15 H15A 0.9300
C14 O13 1.432(8)
C14 C13 1.506(10)
C14 H14A 0.9700
C14 H14B 0.9700
C13 H13A 0.9600
C13 H13B 0.9600
C13 H13C 0.9600
C40 C37 1.502(9)
C40 H40A 0.9700
C40 H40B 0.9700
C39 C33 1.477(10)
C39 H39A 0.9700
C39 H39B 0.9700
C38 C32 1.498(9)
C38 H38A 0.9700
C38 H38B 0.9700
C37 H37A 0.9700
C37 H37B 0.9700
C36 C35 1.478(9)
C36 H36A 0.9700
C36 H36B 0.9700
C35 H35A 0.9700
C35 H35B 0.9700
C34 C29 1.504(9)
C34 H34A 0.9700
C34 H34B 0.9700
C33 H33A 0.9700
C33 H33B 0.9700
C32 H32A 0.9700
C32 H32B 0.9700
C31 C30 1.499(10)
C31 H31A 0.9700
C31 H31B 0.9700
C30 H30A 0.9700
C30 H30B 0.9700
C29 H29A 0.9700
C29 H29B 0.9700

loop_
_geom_torsion_atom_site_label_1
_geom_torsion_atom_site_label_2
_geom_torsion_atom_site_label_3
_geom_torsion_atom_site_label_4
_geom_torsion
S1 Ni1 S5 C3 2.4(3)
S6 Ni1 S5 C3 -177.8(3)
S10 Ni1 S5 C3 85(21)
S6 Ni1 S1 C1 -71(47)
S5 Ni1 S1 C1 -2.2(3)
S10 Ni1 S1 C1 178.2(2)
S1 Ni1 S6 C4 -107(87)
S5 Ni1 S6 C4 -175.7(2)
S10 Ni1 S6 C4 3.9(3)
S1 Ni1 S10 C6 175.9(3)
S6 Ni1 S10 C6 -3.9(3)
S5 Ni1 S10 C6 93(21)
Ni1 S5 C3 C1 -2.1(6)
Ni1 S5 C3 S4 177.7(4)
C2 S4 C3 C1 -2.3(6)
C2 S4 C3 S5 177.8(5)
S5 C3 C1 S2 -178.8(4)
S4 C3 C1 S2 1.4(8)
S5 C3 C1 S1 0.5(9)
S4 C3 C1 S1 -179.4(4)
C2 S2 C1 C3 0.3(6)
C2 S2 C1 S1 -178.9(4)
Ni1 S1 C1 C3 1.5(6)
Ni1 S1 C1 S2 -179.3(4)
C1 S2 C2 S3 179.8(5)
C1 S2 C2 S4 -1.8(5)
C3 S4 C2 S3 -179.1(5)
C3 S4 C2 S2 2.5(5)
C6 S9 C5 S8 178.2(5)
C6 S9 C5 S7 -0.2(5)
C4 S7 C5 S8 -178.0(5)
C4 S7 C5 S9 0.3(5)
Ni1 S10 C6 C4 3.1(6)
Ni1 S10 C6 S9 -178.3(4)
C5 S9 C6 C4 -0.1(6)
C5 S9 C6 S10 -178.7(4)
C51 O9 C52 C41 178.1(5)
C52 O9 C51 C42 -179.9(5)
S10 C6 C4 S6 0.0(9)
S9 C6 C4 S6 -178.6(4)
S10 C6 C4 S7 178.9(4)
S9 C6 C4 S7 0.3(7)
Ni1 S6 C4 C6 -3.2(6)
Ni1 S6 C4 S7 178.0(4)
C5 S7 C4 C6 -0.4(6)
C5 S7 C4 S6 178.5(5)
C48 O12 C50 C45 174.5(5)
C45 O10 C49 C47 -169.8(6)
C50 O12 C48 C43 178.9(5)
C46 O8 C47 C49 167.6(5)
O10 C49 C47 O8 -67.9(7)
C47 O8 C46 C44 176.7(5)
C49 O10 C45 C50 -177.4(5)
O12 C50 C45 O10 61.1(7)
C41 O11 C44 C46 174.0(5)
O8 C46 C44 O11 62.1(7)
C42 O7 C43 C48 -170.6(5)
O12 C48 C43 O7 -69.2(6)
C43 O7 C42 C51 -173.1(5)
O9 C51 C42 O7 63.2(7)
C44 O11 C41 C52 -163.3(5)
O9 C52 C41 O11 -58.9(7)
C26 C28 C27 C23 -1.7(9)
N2 C28 C27 C23 175.2(5)
C27 C28 C26 C25 1.0(9)
N2 C28 C26 C25 -176.0(5)
C28 C26 C25 C24 0.6(9)
C22 O14 C24 C25 1.8(9)
C22 O14 C24 C23 -179.4(5)
C26 C25 C24 O14 177.4(6)
C26 C25 C24 C23 -1.4(9)
C28 C27 C23 C24 0.8(9)
O14 C24 C23 C27 -178.3(5)
C25 C24 C23 C27 0.7(9)
C24 O14 C22 C21 179.5(5)
S16 Ni2 S20 C12 -2.4(2)
S11 Ni2 S20 C12 177.9(2)
S15 Ni2 S20 C12 83(8)
S16 Ni2 S11 C7 75(17)
S15 Ni2 S11 C7 -1.9(2)
S20 Ni2 S11 C7 178.9(2)
S11 Ni2 S16 C10 106(17)
S15 Ni2 S16 C10 -177.2(2)
S20 Ni2 S16 C10 2.0(3)
S16 Ni2 S15 C9 -177.3(2)
S11 Ni2 S15 C9 2.3(3)
S20 Ni2 S15 C9 97(8)
Ni2 S11 C7 C9 1.0(6)
Ni2 S11 C7 S12 -178.1(3)
C8 S12 C7 C9 -0.4(6)
C8 S12 C7 S11 178.7(4)
C9 S14 C8 S13 179.9(4)
C9 S14 C8 S12 0.7(4)
C7 S12 C8 S13 -179.5(4)
C7 S12 C8 S14 -0.3(4)
Ni2 S16 C10 C12 -1.0(6)
Ni2 S16 C10 S17 178.4(4)
C11 S17 C10 C12 0.3(6)
C11 S17 C10 S16 -179.2(4)
S11 C7 C9 S15 1.0(9)
S12 C7 C9 S15 -179.9(4)
S11 C7 C9 S14 -178.2(4)
S12 C7 C9 S14 0.9(8)
Ni2 S15 C9 C7 -2.4(6)
Ni2 S15 C9 S14 176.8(4)
C8 S14 C9 C7 -1.0(6)
C8 S14 C9 S15 179.8(4)
C10 S17 C11 S18 179.2(5)
C10 S17 C11 S19 0.3(4)
C12 S19 C11 S18 -179.6(4)
C12 S19 C11 S17 -0.6(4)
S16 C10 C12 S20 -1.1(9)
S17 C10 C12 S20 179.4(4)
S16 C10 C12 S19 178.7(4)
S17 C10 C12 S19 -0.9(7)
Ni2 S20 C12 C10 2.6(6)
Ni2 S20 C12 S19 -177.2(4)
C11 S19 C12 C10 0.9(6)
C11 S19 C12 S20 -179.3(4)
C16 C20 C19 C15 -2.0(9)
N1 C20 C19 C15 174.8(5)
C16 C18 C17 O13 176.5(5)
C16 C18 C17 C15 -4.0(9)
C19 C20 C16 C18 0.5(9)
N1 C20 C16 C18 -176.3(5)
C17 C18 C16 C20 2.5(9)
C20 C19 C15 C17 0.5(9)
O13 C17 C15 C19 -178.0(5)
C18 C17 C15 C19 2.4(9)
C34 O3 C40 C37 175.0(5)
C30 O5 C39 C33 -179.2(6)
C31 O1 C38 C32 179.2(5)
C32 O6 C37 C40 -175.8(5)
O3 C40 C37 O6 -64.1(7)
C29 O2 C36 C35 -175.3(6)
C33 O4 C35 C36 -172.0(6)
O2 C36 C35 O4 -58.4(8)
C40 O3 C34 C29 171.8(5)
C35 O4 C33 C39 175.8(6)
O5 C39 C33 O4 59.2(8)
C37 O6 C32 C38 -175.3(6)
O1 C38 C32 O6 62.0(7)
C38 O1 C31 C30 -173.7(5)
C39 O5 C30 C31 178.5(6)
O1 C31 C30 O5 -70.3(6)
C36 O2 C29 C34 -178.2(6)
O3 C34 C29 O2 65.1(7)
C18 C17 O13 C14 2.4(9)
C15 C17 O13 C14 -177.1(5)
C13 C14 O13 C17 -178.7(5)
